data_1564024
loop_
_publ_author_name
'Wei, Han'
'Huang, Hong'
'Gao, Wei'
'Wang, Cui-Li'
'Liu, Jie-Ping'
'Zhang, Xiu-Mei'

_publ_section_title
;
 2D/3D coordination polymers based on di-, tri-, tetranuclear and
 polymeric chain units with a tricarboxylate ligand: Structures, magnetic
 and luminescent properties
;
_journal_name_full 'Inorganica Chimica Acta'
_journal_page_first 119944
_journal_paper_doi 10.1016/j.ica.2020.119944
_journal_volume 513
_journal_year 2020
_chemical_formula_sum 'C40 H26 Co2 N4 O18'
_chemical_formula_weight 968.51
_space_group_crystal_system triclinic
_space_group_IT_number 2
_space_group_name_Hall '-P 1'
_space_group_name_H-M_alt 'P -1'
_atom_sites_solution_hydrogens mixed
_audit_creation_method SHELXL-2014/7
_cell_angle_alpha 95.413(3)
_cell_angle_beta 96.069(3)
_cell_angle_gamma 99.130(3)
_cell_formula_units_Z 1
_cell_length_a 7.168(2)
_cell_length_b 9.922(3)
_cell_length_c 13.038(4)
_cell_measurement_reflns_used 4307
_cell_measurement_temperature 298(2)
_cell_measurement_theta_max 26.77
_cell_measurement_theta_min 2.48
_cell_volume 904.5(5)
_computing_cell_refinement 'Bruker SMART'
_computing_data_collection 'Bruker SMART'
_computing_data_reduction 'Bruker SAINT'
_computing_molecular_graphics 'Bruker SHELXTL'
_computing_publication_material 'Bruker SHELXTL'
_computing_structure_refinement 'SHELXL-2014/7 (Sheldrick, 2014)'
_computing_structure_solution 'Bruker SHELXTL'
_diffrn_ambient_temperature 298(2)
_diffrn_measured_fraction_theta_full 0.991
_diffrn_measured_fraction_theta_max 0.991
_diffrn_measurement_device_type 'CCD area detector'
_diffrn_measurement_method 'phi and omega scans'
_diffrn_radiation_type MoK\a
_diffrn_radiation_wavelength 0.71073
_diffrn_reflns_av_R_equivalents 0.0188
_diffrn_reflns_av_unetI/netI 0.0258
_diffrn_reflns_Laue_measured_fraction_full 0.991
_diffrn_reflns_Laue_measured_fraction_max 0.991
_diffrn_reflns_limit_h_max 8
_diffrn_reflns_limit_h_min -8
_diffrn_reflns_limit_k_max 11
_diffrn_reflns_limit_k_min -11
_diffrn_reflns_limit_l_max 15
_diffrn_reflns_limit_l_min -15
_diffrn_reflns_number 6471
_diffrn_reflns_point_group_measured_fraction_full 0.991
_diffrn_reflns_point_group_measured_fraction_max 0.991
_diffrn_reflns_theta_full 25.003
_diffrn_reflns_theta_max 25.003
_diffrn_reflns_theta_min 1.581
_diffrn_source 'fine-focus sealed tube'
_exptl_absorpt_coefficient_mu 1.013
_exptl_absorpt_correction_type none
_exptl_crystal_colour red
_exptl_crystal_density_diffrn 1.778
_exptl_crystal_density_method 'not measured'
_exptl_crystal_description block
_exptl_crystal_F_000 492
_exptl_crystal_size_max 0.100
_exptl_crystal_size_mid 0.100
_exptl_crystal_size_min 0.080
_refine_diff_density_max 0.268
_refine_diff_density_min -0.269
_refine_diff_density_rms 0.056
_refine_ls_extinction_coef .
_refine_ls_extinction_method none
_refine_ls_goodness_of_fit_ref 1.060
_refine_ls_hydrogen_treatment mixed
_refine_ls_matrix_type full
_refine_ls_number_parameters 298
_refine_ls_number_reflns 3164
_refine_ls_number_restraints 0
_refine_ls_restrained_S_all 1.060
_refine_ls_R_factor_all 0.0306
_refine_ls_R_factor_gt 0.0270
_refine_ls_shift/su_max 0.001
_refine_ls_shift/su_mean 0.000
_refine_ls_structure_factor_coef Fsqd
_refine_ls_weighting_details 'w=1/[\s^2^(Fo^2^)+(0.0376P)^2^+0.5944P] where P=(Fo^2^+2Fc^2^)/3'
_refine_ls_weighting_scheme calc
_refine_ls_wR_factor_gt 0.0738
_refine_ls_wR_factor_ref 0.0760
_reflns_Friedel_coverage 0.000
_reflns_Friedel_fraction_full .
_reflns_Friedel_fraction_max .
_reflns_number_gt 2887
_reflns_number_total 3164
_reflns_threshold_expression 'I > 2\s(I)'
_cod_data_source_file CP1.cif
_cod_data_source_block 1
_cod_original_cell_volume 904.6(5)
_cod_database_code 1564024
_shelx_shelxl_version_number 2014/7
_shelx_space_group_comment
;
The symmetry employed for this shelxl refinement is uniquely defined
by the following loop, which should always be used as a source of
symmetry information in preference to the above space-group names.
They are only intended as comments.
;
_shelx_estimated_absorpt_t_min 0.906
_shelx_estimated_absorpt_t_max 0.923

loop_
_space_group_symop_operation_xyz
'x, y, z'
'-x, -y, -z'

loop_
_atom_site_label
_atom_site_type_symbol
_atom_site_fract_x
_atom_site_fract_y
_atom_site_fract_z
_atom_site_U_iso_or_equiv
_atom_site_adp_type
_atom_site_occupancy
_atom_site_site_symmetry_order
_atom_site_calc_flag
_atom_site_refinement_flags_posn
_atom_site_refinement_flags_adp
_atom_site_refinement_flags_occupancy
_atom_site_disorder_assembly
_atom_site_disorder_group
Co1 Co 0.33766(4) 0.55651(3) 0.41566(2) 0.02239(10) Uani 1 1 d . . . . .
O1 O 0.3664(2) 0.39258(14) 0.49352(11) 0.0270(3) Uani 1 1 d . . . . .
O2 O 0.2504(3) 0.24717(17) 0.35456(12) 0.0456(5) Uani 1 1 d . . . . .
O3 O 0.3030(2) -0.24375(15) 0.41659(12) 0.0310(4) Uani 1 1 d . . . . .
O4 O 0.2189(3) -0.32094(15) 0.55957(13) 0.0371(4) Uani 1 1 d . . . . .
O5 O 0.5080(3) 0.0064(2) 0.82196(15) 0.0527(5) Uani 1 1 d . . . . .
O6 O 0.3497(3) -0.12099(18) 0.92002(16) 0.0560(5) Uani 1 1 d . . . . .
O7 O 0.1154(3) 0.1699(2) 1.16889(13) 0.0465(5) Uani 1 1 d . . . . .
H7 H 0.141(5) 0.204(3) 1.237(3) 0.070 Uiso 1 1 d . U . . .
O8 O 0.0300(3) 0.37137(19) 1.13517(13) 0.0440(4) Uani 1 1 d . . . . .
O9 O 0.0498(3) 0.49146(17) 0.34615(13) 0.0323(4) Uani 1 1 d . . . . .
H9A H -0.022(4) 0.445(3) 0.375(2) 0.048 Uiso 1 1 d . U . . .
H9B H 0.040(4) 0.453(3) 0.292(2) 0.048 Uiso 1 1 d . U . . .
N1 N 0.3742(3) -0.0210(2) 0.87128(15) 0.0338(5) Uani 1 1 d . . . . .
N2 N 0.4363(2) 0.54530(17) 0.26799(13) 0.0216(4) Uani 1 1 d . . . . .
C1 C 0.2920(3) 0.2711(2) 0.44870(16) 0.0241(4) Uani 1 1 d . . . . .
C2 C 0.2588(3) 0.15939(19) 0.51681(15) 0.0199(4) Uani 1 1 d . . . . .
C3 C 0.2601(3) 0.0234(2) 0.47891(15) 0.0213(4) Uani 1 1 d . . . . .
H3A H 0.2800 0.0015 0.4104 0.026 Uiso 1 1 calc R U . . .
C4 C 0.2315(3) -0.0794(2) 0.54412(15) 0.0201(4) Uani 1 1 d . . . . .
C5 C 0.1987(3) -0.0464(2) 0.64615(16) 0.0220(4) Uani 1 1 d . . . . .
H5A H 0.1772 -0.1155 0.6891 0.026 Uiso 1 1 calc R U . . .
C6 C 0.1976(3) 0.0902(2) 0.68460(15) 0.0205(4) Uani 1 1 d . . . . .
C7 C 0.2285(3) 0.1918(2) 0.61875(15) 0.0211(4) Uani 1 1 d . . . . .
H7A H 0.2289 0.2829 0.6435 0.025 Uiso 1 1 calc R U . . .
C8 C 0.2482(3) -0.2240(2) 0.50474(16) 0.0234(4) Uani 1 1 d . . . . .
C9 C 0.1677(3) 0.1327(2) 0.79326(15) 0.0220(4) Uani 1 1 d . . . . .
C10 C 0.2396(3) 0.0756(2) 0.87970(16) 0.0246(4) Uani 1 1 d . . . . .
C11 C 0.2036(3) 0.1115(2) 0.97913(16) 0.0284(5) Uani 1 1 d . . . . .
H11A H 0.2464 0.0651 1.0333 0.034 Uiso 1 1 calc R U . . .
C12 C 0.1026(3) 0.2176(2) 0.99779(16) 0.0265(5) Uani 1 1 d . . . . .
C13 C 0.0365(3) 0.2830(2) 0.91499(17) 0.0299(5) Uani 1 1 d . . . . .
H13A H -0.0256 0.3574 0.9270 0.036 Uiso 1 1 calc R U . . .
C14 C 0.0628(3) 0.2377(2) 0.81488(16) 0.0285(5) Uani 1 1 d . . . . .
H14A H 0.0093 0.2781 0.7600 0.034 Uiso 1 1 calc R U . . .
C15 C 0.0768(3) 0.2628(3) 1.10739(17) 0.0326(5) Uani 1 1 d . . . . .
C16 C 0.5159(3) 0.4416(2) 0.22876(16) 0.0292(5) Uani 1 1 d . . . . .
H16A H 0.5532 0.3799 0.2730 0.035 Uiso 1 1 calc R U . . .
C17 C 0.5451(4) 0.4219(2) 0.12601(17) 0.0311(5) Uani 1 1 d . . . . .
H17A H 0.6011 0.3483 0.1027 0.037 Uiso 1 1 calc R U . . .
C18 C 0.4911(3) 0.5118(2) 0.05666(15) 0.0207(4) Uani 1 1 d . . . . .
C19 C 0.4181(3) 0.6232(2) 0.09906(16) 0.0242(4) Uani 1 1 d . . . . .
H19A H 0.3857 0.6890 0.0573 0.029 Uiso 1 1 calc R U . . .
C20 C 0.3936(3) 0.6366(2) 0.20302(16) 0.0245(4) Uani 1 1 d . . . . .
H20A H 0.3452 0.7125 0.2294 0.029 Uiso 1 1 calc R U . . .

loop_
_atom_site_aniso_label
_atom_site_aniso_U_11
_atom_site_aniso_U_22
_atom_site_aniso_U_33
_atom_site_aniso_U_23
_atom_site_aniso_U_13
_atom_site_aniso_U_12
Co1 0.03515(18) 0.01734(16) 0.01723(16) 0.00490(10) 0.00735(12) 0.00768(12)
O1 0.0380(9) 0.0162(7) 0.0248(8) 0.0054(6) -0.0017(6) 0.0001(6)
O2 0.0814(14) 0.0352(9) 0.0166(8) 0.0036(7) -0.0016(8) 0.0035(9)
O3 0.0430(10) 0.0206(8) 0.0303(8) -0.0041(6) 0.0149(7) 0.0055(7)
O4 0.0585(11) 0.0196(8) 0.0349(9) 0.0060(7) 0.0084(8) 0.0083(7)
O5 0.0509(12) 0.0737(14) 0.0438(11) 0.0103(10) 0.0108(9) 0.0363(11)
O6 0.0783(15) 0.0293(10) 0.0653(13) 0.0150(9) 0.0012(11) 0.0234(10)
O7 0.0670(13) 0.0507(11) 0.0198(8) -0.0005(8) 0.0019(8) 0.0092(9)
O8 0.0512(11) 0.0502(11) 0.0305(9) -0.0087(8) 0.0086(8) 0.0133(9)
O9 0.0376(10) 0.0313(9) 0.0266(9) 0.0008(7) 0.0065(7) 0.0013(7)
N1 0.0455(13) 0.0307(11) 0.0262(10) -0.0009(8) -0.0030(9) 0.0172(9)
N2 0.0273(9) 0.0207(8) 0.0173(8) 0.0011(7) 0.0044(7) 0.0053(7)
C1 0.0303(12) 0.0225(11) 0.0204(10) 0.0047(8) 0.0036(9) 0.0059(9)
C2 0.0229(10) 0.0172(10) 0.0187(10) 0.0017(8) 0.0009(8) 0.0021(8)
C3 0.0252(11) 0.0199(10) 0.0184(10) -0.0003(8) 0.0039(8) 0.0032(8)
C4 0.0200(10) 0.0175(10) 0.0222(10) -0.0001(8) 0.0026(8) 0.0025(8)
C5 0.0253(11) 0.0192(10) 0.0227(10) 0.0054(8) 0.0040(8) 0.0045(8)
C6 0.0230(10) 0.0207(10) 0.0175(10) 0.0004(8) 0.0017(8) 0.0042(8)
C7 0.0253(11) 0.0165(9) 0.0208(10) -0.0009(8) 0.0012(8) 0.0044(8)
C8 0.0226(11) 0.0185(10) 0.0276(11) -0.0003(8) 0.0011(8) 0.0023(8)
C9 0.0267(11) 0.0193(10) 0.0188(10) 0.0007(8) 0.0030(8) 0.0015(8)
C10 0.0313(12) 0.0196(10) 0.0233(11) 0.0010(8) 0.0034(9) 0.0063(9)
C11 0.0358(13) 0.0298(12) 0.0196(10) 0.0061(9) 0.0001(9) 0.0058(10)
C12 0.0277(12) 0.0305(11) 0.0196(10) -0.0020(9) 0.0031(9) 0.0030(9)
C13 0.0337(12) 0.0328(12) 0.0252(11) -0.0012(9) 0.0036(9) 0.0147(10)
C14 0.0338(12) 0.0328(12) 0.0215(11) 0.0049(9) 0.0023(9) 0.0134(10)
C15 0.0300(12) 0.0413(14) 0.0225(11) -0.0028(10) 0.0018(9) -0.0009(10)
C16 0.0439(14) 0.0272(11) 0.0211(10) 0.0080(9) 0.0069(10) 0.0149(10)
C17 0.0480(14) 0.0292(11) 0.0228(11) 0.0051(9) 0.0106(10) 0.0215(10)
C18 0.0226(10) 0.0220(10) 0.0177(10) 0.0019(8) 0.0041(8) 0.0032(8)
C19 0.0334(12) 0.0230(10) 0.0190(10) 0.0058(8) 0.0054(9) 0.0096(9)
C20 0.0321(12) 0.0231(10) 0.0205(10) 0.0016(8) 0.0069(9) 0.0094(9)

loop_
_atom_type_symbol
_atom_type_description
_atom_type_scat_dispersion_real
_atom_type_scat_dispersion_imag
_atom_type_scat_source
C C 0.0033 0.0016 'International Tables Vol C Tables 4.2.6.8 and 6.1.1.4'
H H 0.0000 0.0000 'International Tables Vol C Tables 4.2.6.8 and 6.1.1.4'
N N 0.0061 0.0033 'International Tables Vol C Tables 4.2.6.8 and 6.1.1.4'
O O 0.0106 0.0060 'International Tables Vol C Tables 4.2.6.8 and 6.1.1.4'
Co Co 0.3494 0.9721 'International Tables Vol C Tables 4.2.6.8 and 6.1.1.4'

loop_
_geom_angle_atom_site_label_1
_geom_angle_atom_site_label_2
_geom_angle_atom_site_label_3
_geom_angle
_geom_angle_site_symmetry_1
_geom_angle_site_symmetry_3
O1 Co1 O3 149.65(6) . 1_565
O1 Co1 N2 114.24(6) . .
O3 Co1 N2 94.49(6) 1_565 .
O1 Co1 O9 98.55(6) . .
O3 Co1 O9 90.07(7) 1_565 .
N2 Co1 O9 91.08(7) . .
O1 Co1 O1 74.52(6) . 2_666
O3 Co1 O1 94.37(6) 1_565 2_666
N2 Co1 O1 94.85(6) . 2_666
O9 Co1 O1 172.29(6) . 2_666
C1 O1 Co1 118.63(13) . .
C1 O1 Co1 123.45(13) . 2_666
Co1 O1 Co1 105.49(6) . 2_666
C8 O3 Co1 100.01(12) . 1_545
C15 O7 H7 113(2) . .
Co1 O9 H9A 120(2) . .
Co1 O9 H9B 114(2) . .
H9A O9 H9B 103(3) . .
O5 N1 O6 124.2(2) . .
O5 N1 C10 118.70(19) . .
O6 N1 C10 117.0(2) . .
C16 N2 C20 116.70(17) . .
C16 N2 Co1 124.06(13) . .
C20 N2 Co1 118.56(13) . .
O2 C1 O1 122.23(19) . .
O2 C1 C2 120.63(19) . .
O1 C1 C2 117.13(17) . .
C7 C2 C3 120.09(18) . .
C7 C2 C1 119.45(17) . .
C3 C2 C1 120.46(18) . .
C4 C3 C2 119.66(18) . .
C4 C3 H3A 120.2 . .
C2 C3 H3A 120.2 . .
C3 C4 C5 119.98(18) . .
C3 C4 C8 119.09(18) . .
C5 C4 C8 120.83(17) . .
C4 C5 C6 120.52(18) . .
C4 C5 H5A 119.7 . .
C6 C5 H5A 119.7 . .
C7 C6 C5 118.75(18) . .
C7 C6 C9 118.04(17) . .
C5 C6 C9 123.20(17) . .
C2 C7 C6 120.98(18) . .
C2 C7 H7A 119.5 . .
C6 C7 H7A 119.5 . .
O4 C8 O3 120.70(19) . .
O4 C8 C4 121.51(19) . .
O3 C8 C4 117.67(17) . .
C10 C9 C14 115.25(18) . .
C10 C9 C6 124.38(18) . .
C14 C9 C6 120.36(18) . .
C11 C10 C9 123.73(19) . .
C11 C10 N1 114.64(18) . .
C9 C10 N1 121.45(18) . .
C10 C11 C12 119.23(19) . .
C10 C11 H11A 120.4 . .
C12 C11 H11A 120.4 . .
C11 C12 C13 119.15(19) . .
C11 C12 C15 118.7(2) . .
C13 C12 C15 122.0(2) . .
C14 C13 C12 120.2(2) . .
C14 C13 H13A 119.9 . .
C12 C13 H13A 119.9 . .
C13 C14 C9 122.2(2) . .
C13 C14 H14A 118.9 . .
C9 C14 H14A 118.9 . .
O8 C15 O7 125.2(2) . .
O8 C15 C12 124.0(2) . .
O7 C15 C12 110.7(2) . .
N2 C16 C17 123.15(19) . .
N2 C16 H16A 118.4 . .
C17 C16 H16A 118.4 . .
C16 C17 C18 120.47(19) . .
C16 C17 H17A 119.8 . .
C18 C17 H17A 119.8 . .
C19 C18 C17 116.01(18) . .
C19 C18 C18 122.2(2) . 2_665
C17 C18 C18 121.8(2) . 2_665
C20 C19 C18 120.23(18) . .
C20 C19 H19A 119.9 . .
C18 C19 H19A 119.9 . .
N2 C20 C19 123.26(19) . .
N2 C20 H20A 118.4 . .
C19 C20 H20A 118.4 . .

loop_
_geom_bond_atom_site_label_1
_geom_bond_atom_site_label_2
_geom_bond_distance
_geom_bond_site_symmetry_2
Co1 O1 2.0229(14) .
Co1 O3 2.0352(16) 1_565
Co1 N2 2.1195(17) .
Co1 O9 2.1369(19) .
Co1 O1 2.2745(16) 2_666
O1 C1 1.295(3) .
O1 Co1 2.2745(16) 2_666
O2 C1 1.223(3) .
O3 C8 1.261(3) .
O3 Co1 2.0352(16) 1_545
O4 C8 1.256(3) .
O5 N1 1.220(3) .
O6 N1 1.227(3) .
O7 C15 1.320(3) .
O7 H7 0.90(4) .
O8 C15 1.213(3) .
O9 H9A 0.78(3) .
O9 H9B 0.77(3) .
N1 C10 1.469(3) .
N2 C16 1.340(3) .
N2 C20 1.345(3) .
C1 C2 1.490(3) .
C2 C7 1.385(3) .
C2 C3 1.394(3) .
C3 C4 1.393(3) .
C3 H3A 0.9300 .
C4 C5 1.393(3) .
C4 C8 1.505(3) .
C5 C6 1.401(3) .
C5 H5A 0.9300 .
C6 C7 1.391(3) .
C6 C9 1.487(3) .
C7 H7A 0.9300 .
C9 C10 1.396(3) .
C9 C14 1.402(3) .
C10 C11 1.374(3) .
C11 C12 1.387(3) .
C11 H11A 0.9300 .
C12 C13 1.390(3) .
C12 C15 1.496(3) .
C13 C14 1.382(3) .
C13 H13A 0.9300 .
C14 H14A 0.9300 .
C16 C17 1.378(3) .
C16 H16A 0.9300 .
C17 C18 1.396(3) .
C17 H17A 0.9300 .
C18 C19 1.390(3) .
C18 C18 1.496(4) 2_665
C19 C20 1.382(3) .
C19 H19A 0.9300 .
C20 H20A 0.9300 .
